data_4121727
loop_
_publ_author_name
'Ashford, Dennis L.'
'Lapides, Alexander M.'
'Vannucci, Aaron K.'
'Hanson, Kenneth'
'Torelli, Daniel A.'
'Harrison, Daniel P.'
'Templeton, Joseph L.'
'Meyer, Thomas J.'

_publ_section_title
;
 Water oxidation by an electropolymerized catalyst on derivatized
 mesoporous metal oxide electrodes.
;
_journal_issue 18
_journal_name_full 'Journal of the American Chemical Society'
_journal_page_first 6578
_journal_page_last 6581
_journal_paper_doi 10.1021/ja502464s
_journal_volume 136
_journal_year 2014
_chemical_formula_moiety 'C37 H32 N8 Ru, 2(B F4), 2.5(H2 O), 2.5(C2 H3 N)'
_chemical_formula_sum 'C42 H44.5 B2 F8 N10.5 O2.5 Ru'
_chemical_formula_weight 1011.07
_chemical_name_systematic
;
 ?
;
_space_group_crystal_system monoclinic
_space_group_IT_number 14
_space_group_name_Hall '-P 2ybc'
_space_group_name_H-M_alt 'P 1 21/c 1'
_symmetry_space_group_name_Hall '-P 2ybc'
_symmetry_space_group_name_H-M 'P 1 21/c 1'
_atom_sites_solution_hydrogens mixed
_atom_sites_solution_primary iterative
_audit_creation_date 2013-04-22
_audit_creation_method
;
  Olex2 1.2-beta
  (compiled Apr  9 2013 14:10:59, GUI svn.r4458)
;
_cell_angle_alpha 90
_cell_angle_beta 92.458(2)
_cell_angle_gamma 90
_cell_formula_units_Z 8
_cell_length_a 19.0462(4)
_cell_length_b 25.0845(6)
_cell_length_c 19.0686(4)
_cell_measurement_reflns_used 9935
_cell_measurement_temperature 100(2)
_cell_measurement_theta_max 70.12
_cell_measurement_theta_min 2.32
_cell_volume 9101.9(3)
_computing_data_reduction 'SAINT v8.27A (Bruker, 2012)'
_computing_molecular_graphics
;
O. V. Dolomanov, L. J. Bourhis, R. J. Gildea, J. A. K. Howard and H. Puschmann,
OLEX2: a complete structure solution, refinement and analysis program.
J. Appl. Cryst. (2009). 42, 339-341.
;
_computing_publication_material
;
O. V. Dolomanov, L. J. Bourhis, R. J. Gildea, J. A. K. Howard and H. Puschmann,
OLEX2: a complete structure solution, refinement and analysis program.
J. Appl. Cryst. (2009). 42, 339-341.
;
_computing_structure_refinement
;
SHELXL, G.M. Sheldrick, Acta Cryst.
(2008). A64, 112-122
;
_computing_structure_solution
;
olex2.solve (L.J. Bourhis, O.V. Dolomanov, R.J. Gildea, J.A.K. Howard,
H. Puschmann, in preparation, 2011)
;
_diffrn_ambient_temperature 100.15
_diffrn_measured_fraction_theta_full 0.978
_diffrn_measured_fraction_theta_max 0.973
_diffrn_measurement_device_type 'Bruker APEX-II CCD'
_diffrn_measurement_method '\f and \w scans'
_diffrn_radiation_monochromator graphite
_diffrn_radiation_type CuK\a
_diffrn_radiation_wavelength 1.54178
_diffrn_reflns_av_R_equivalents 0.0785
_diffrn_reflns_av_unetI/netI 0.0799
_diffrn_reflns_Laue_measured_fraction_full 0.978
_diffrn_reflns_Laue_measured_fraction_max 0.973
_diffrn_reflns_limit_h_max 23
_diffrn_reflns_limit_h_min -19
_diffrn_reflns_limit_k_max 30
_diffrn_reflns_limit_k_min -29
_diffrn_reflns_limit_l_max 22
_diffrn_reflns_limit_l_min -20
_diffrn_reflns_number 66621
_diffrn_reflns_point_group_measured_fraction_full 0.978
_diffrn_reflns_point_group_measured_fraction_max 0.973
_diffrn_reflns_theta_full 67.679
_diffrn_reflns_theta_max 70.244
_diffrn_reflns_theta_min 2.322
_diffrn_standards_number 0
_exptl_absorpt_coefficient_mu 3.511
_exptl_absorpt_correction_T_max 0.9089
_exptl_absorpt_correction_T_min 0.4874
_exptl_absorpt_correction_type numerical
_exptl_absorpt_process_details
;
SADABS-2012/1 (Bruker,2012) was used for absorption correction.
wR2(int) was 0.0806 before and 0.0627 after correction.
The Ratio of minimum to maximum transmission is 0.5363.
The \l/2 correction factor is 0.0015.
;
_exptl_crystal_colour 'clear red'
_exptl_crystal_colour_lustre clear
_exptl_crystal_colour_primary red
_exptl_crystal_density_diffrn 1.476
_exptl_crystal_description plate
_exptl_crystal_F_000 4128
_exptl_crystal_size_max 0.461
_exptl_crystal_size_mid 0.13
_exptl_crystal_size_min 0.042
_refine_diff_density_max 1.026
_refine_diff_density_min -0.694
_refine_diff_density_rms 0.099
_refine_ls_extinction_method none
_refine_ls_goodness_of_fit_ref 1.014
_refine_ls_hydrogen_treatment constr
_refine_ls_matrix_type full
_refine_ls_number_parameters 1197
_refine_ls_number_reflns 16885
_refine_ls_number_restraints 18
_refine_ls_restrained_S_all 1.015
_refine_ls_R_factor_all 0.1148
_refine_ls_R_factor_gt 0.0687
_refine_ls_shift/su_max 0.001
_refine_ls_shift/su_mean 0.000
_refine_ls_structure_factor_coef Fsqd
_refine_ls_weighting_details
;
 w=1/[\s^2^(Fo^2^)+(0.0909P)^2^+12.6794P]
 where P=(Fo^2^+2Fc^2^)/3
;
_refine_ls_weighting_scheme calc
_refine_ls_wR_factor_gt 0.1660
_refine_ls_wR_factor_ref 0.1920
_reflns_Friedel_coverage 0.000
_reflns_number_gt 10761
_reflns_number_total 16885
_reflns_threshold_expression 'I > 2\s(I)'
_cod_data_source_file ja502464s_si_001.cif
_cod_data_source_block x1304007
_cod_depositor_comments 'Adding full bibliography for 4121727.cif.'
_cod_database_code 4121727
_olex2_refinement_description
;
1. Fixed Uiso
 At 1.2 times of:
  All C(H) groups, All C(H,H) groups
 At 1.5 times of:
  All C(H,H,H) groups, All O(H) groups, All O(H,H) groups, All O(H,H,H) groups
2. Uiso/Uaniso restraints and constraints
Uanis(N18) \\sim Ueq, Uanis(C77) \\sim Ueq, Uanis(C78) \\sim Ueq: with sigma of 0.005 and sigma for terminal atoms of 0.01
3.a Riding coordinates:
 O1(H1A,H1B), O2(H2A,H2B), O3(H3A,O4,H4A,H4B), O3(H3B), O5(H5A,H5B)
3.b Aromatic/amide H refined with riding coordinates:
 C1(H1), C3(H3), C4(H4), C7(H7), C8(H8), C10(H10), C11(H11), C13(H13),
 C18(H18), C19(H19), C20(H20), C21(H21), C26(H26), C27(H27), C28(H28), C33(H33),
  C34(H34), C35(H35), C36(H36), C38(H38), C40(H40), C41(H41), C44(H44),
 C45(H45), C47(H47), C48(H48), C50(H50), C55(H55), C56(H56), C57(H57), C58(H58),
  C63(H63), C64(H64), C65(H65), C70(H70), C71(H71), C72(H72), C73(H73)
3.c X=CH2 refined with riding coordinates:
 C12(H12A,H12B), C14(H14A,H14B), C49(H49A,H49B), C51(H51A,H51B)
3.d Idealised Me refined as rotating group:
 C16(H16A,H16B,H16C), C23(H23A,H23B,H23C), C31(H31A,H31B,H31C), C53(H53A,H53B,
 H53C), C60(H60A,H60B,H60C), C68(H68A,H68B,H68C), C76(H76A,H76B,H76C), C78(H78A,
 H78B,H78C), C80(H80A,H80B,H80C), C82(H82A,H82B,H82C), C84(H84A,H84B,H84C)
;
_shelx_estimated_absorpt_t_max 0.867
_shelx_estimated_absorpt_t_min 0.294
_shelx_space_group_comment
;
The symmetry employed for this shelxl refinement is uniquely defined
by the following loop, which should always be used as a source of
symmetry information in preference to the above space-group names.
They are only intended as comments.
;
_shelxl_version_number 2013-2

loop_
_space_group_symop_operation_xyz
'x, y, z'
'-x, y+1/2, -z+1/2'
'-x, -y, -z'
'x, -y-1/2, z-1/2'

loop_
_atom_site_label
_atom_site_type_symbol
_atom_site_fract_x
_atom_site_fract_y
_atom_site_fract_z
_atom_site_U_iso_or_equiv
_atom_site_adp_type
_atom_site_occupancy
_atom_site_site_symmetry_order
_atom_site_calc_flag
_atom_site_refinement_flags_posn
_atom_site_refinement_flags_adp
Ru1 Ru 0.93898(2) 0.22751(2) 0.44683(2) 0.03023(13) Uani 1 1 d . .
N1 N 1.0388(3) 0.2239(2) 0.4892(2) 0.0321(11) Uani 1 1 d . .
N2 N 0.9470(3) 0.1473(2) 0.4712(3) 0.0335(11) Uani 1 1 d . .
N3 N 0.8384(3) 0.2203(2) 0.4075(3) 0.0322(11) Uani 1 1 d . .
N4 N 0.9013(3) 0.2529(2) 0.5417(2) 0.0316(11) Uani 1 1 d . .
N5 N 0.8751(3) 0.3226(2) 0.6092(3) 0.0370(12) Uani 1 1 d . .
N6 N 0.9367(2) 0.3065(2) 0.4330(3) 0.0301(10) Uani 1 1 d . .
N7 N 0.9746(2) 0.2350(2) 0.3460(2) 0.0320(11) Uani 1 1 d . .
N8 N 1.0076(3) 0.2896(2) 0.2611(3) 0.0383(12) Uani 1 1 d . .
C1 C 0.8969(3) 0.1091(3) 0.4602(3) 0.0381(14) Uani 1 1 d . .
H1 H 0.8579 0.1170 0.4292 0.046 Uiso 1 1 calc R U
C2 C 0.8997(4) 0.0592(3) 0.4921(4) 0.0409(15) Uani 1 1 d . .
C3 C 0.9574(4) 0.0484(3) 0.5369(3) 0.0442(16) Uani 1 1 d . .
H3 H 0.9605 0.0153 0.5610 0.053 Uiso 1 1 calc R U
C4 C 1.0102(4) 0.0857(3) 0.5462(3) 0.0408(15) Uani 1 1 d . .
H4 H 1.0501 0.0780 0.5760 0.049 Uiso 1 1 calc R U
C5 C 1.0049(3) 0.1346(3) 0.5121(3) 0.0353(13) Uani 1 1 d . .
C6 C 1.0586(3) 0.1764(3) 0.5181(3) 0.0352(13) Uani 1 1 d . .
C7 C 1.1244(3) 0.1690(3) 0.5502(3) 0.0407(15) Uani 1 1 d . .
H7 H 1.1372 0.1353 0.5695 0.049 Uiso 1 1 calc R U
C8 C 1.1716(3) 0.2111(3) 0.5540(3) 0.0425(16) Uani 1 1 d . .
H8 H 1.2169 0.2062 0.5760 0.051 Uiso 1 1 calc R U
C9 C 1.1526(3) 0.2609(3) 0.5255(3) 0.0374(14) Uani 1 1 d . .
C10 C 1.0857(3) 0.2647(3) 0.4924(3) 0.0357(13) Uani 1 1 d . .
H10 H 1.0725 0.2976 0.4710 0.043 Uiso 1 1 calc R U
C11 C 0.8422(4) 0.0208(3) 0.4766(4) 0.0511(18) Uani 1 1 d . .
H11 H 0.8092 0.0298 0.4398 0.061 Uiso 1 1 calc R U
C12 C 0.8327(4) -0.0245(3) 0.5092(5) 0.059(2) Uani 1 1 d . .
H12A H 0.8644 -0.0352 0.5464 0.071 Uiso 1 1 calc R U
H12B H 0.7940 -0.0467 0.4955 0.071 Uiso 1 1 calc R U
C13 C 1.1981(3) 0.3081(3) 0.5292(4) 0.0477(17) Uani 1 1 d . .
H13 H 1.1822 0.3387 0.5040 0.057 Uiso 1 1 calc R U
C14 C 1.2581(4) 0.3118(4) 0.5636(5) 0.067(2) Uani 1 1 d . .
H14A H 1.2762 0.2821 0.5896 0.080 Uiso 1 1 calc R U
H14B H 1.2840 0.3441 0.5629 0.080 Uiso 1 1 calc R U
C15 C 0.7823(3) 0.2139(3) 0.3876(3) 0.0366(14) Uani 1 1 d . .
C16 C 0.7105(3) 0.2054(3) 0.3609(4) 0.0502(18) Uani 1 1 d . .
H16A H 0.7109 0.1918 0.3127 0.075 Uiso 1 1 calc R U
H16B H 0.6847 0.2392 0.3613 0.075 Uiso 1 1 calc R U
H16C H 0.6873 0.1794 0.3906 0.075 Uiso 1 1 calc R U
C17 C 0.8783(3) 0.2334(3) 0.6047(3) 0.0370(14) Uani 1 1 d . .
C18 C 0.8673(3) 0.1812(3) 0.6275(3) 0.0392(14) Uani 1 1 d . .
H18 H 0.8784 0.1514 0.5993 0.047 Uiso 1 1 calc R U
C19 C 0.8396(4) 0.1745(3) 0.6927(3) 0.0437(16) Uani 1 1 d . .
H19 H 0.8300 0.1396 0.7090 0.052 Uiso 1 1 calc R U
C20 C 0.8253(4) 0.2189(3) 0.7357(3) 0.0429(16) Uani 1 1 d . .
H20 H 0.8078 0.2127 0.7809 0.051 Uiso 1 1 calc R U
C21 C 0.8356(3) 0.2706(3) 0.7147(3) 0.0374(14) Uani 1 1 d . .
H21 H 0.8255 0.3001 0.7438 0.045 Uiso 1 1 calc R U
C22 C 0.8618(3) 0.2772(3) 0.6481(3) 0.0344(13) Uani 1 1 d . .
C23 C 0.8692(4) 0.3773(3) 0.6353(4) 0.0495(17) Uani 1 1 d . .
H23A H 0.8285 0.3947 0.6119 0.074 Uiso 1 1 calc R U
H23B H 0.9120 0.3971 0.6254 0.074 Uiso 1 1 calc R U
H23C H 0.8631 0.3766 0.6861 0.074 Uiso 1 1 calc R U
C24 C 0.8975(3) 0.3065(3) 0.5460(3) 0.0349(13) Uani 1 1 d . .
C25 C 0.9117(3) 0.3383(3) 0.4835(3) 0.0351(14) Uani 1 1 d . .
C26 C 0.9008(4) 0.3919(3) 0.4727(4) 0.0437(16) Uani 1 1 d . .
H26 H 0.8833 0.4137 0.5087 0.052 Uiso 1 1 calc R U
C27 C 0.9160(4) 0.4136(3) 0.4072(4) 0.0475(17) Uani 1 1 d . .
H27 H 0.9078 0.4503 0.3978 0.057 Uiso 1 1 calc R U
C28 C 0.9430(4) 0.3811(3) 0.3567(4) 0.0453(16) Uani 1 1 d . .
H28 H 0.9544 0.3955 0.3126 0.054 Uiso 1 1 calc R U
C29 C 0.9535(3) 0.3275(3) 0.3704(3) 0.0360(14) Uani 1 1 d . .
C30 C 0.9796(3) 0.2855(3) 0.3242(3) 0.0360(14) Uani 1 1 d . .
C31 C 1.0282(4) 0.3383(3) 0.2246(4) 0.0485(18) Uani 1 1 d . .
H31A H 1.0604 0.3291 0.1877 0.073 Uiso 1 1 calc R U
H31B H 1.0517 0.3627 0.2581 0.073 Uiso 1 1 calc R U
H31C H 0.9862 0.3556 0.2035 0.073 Uiso 1 1 calc R U
C32 C 1.0210(3) 0.2389(3) 0.2386(3) 0.0366(14) Uani 1 1 d . .
C33 C 1.0482(4) 0.2193(3) 0.1769(4) 0.0452(16) Uani 1 1 d . .
H33 H 1.0617 0.2426 0.1407 0.054 Uiso 1 1 calc R U
C34 C 1.0546(4) 0.1660(3) 0.1704(4) 0.0503(18) Uani 1 1 d . .
H34 H 1.0741 0.1519 0.1293 0.060 Uiso 1 1 calc R U
C35 C 1.0329(4) 0.1297(3) 0.2239(4) 0.0469(17) Uani 1 1 d . .
H35 H 1.0372 0.0924 0.2168 0.056 Uiso 1 1 calc R U
C36 C 1.0059(3) 0.1482(3) 0.2851(3) 0.0401(15) Uani 1 1 d . .
H36 H 0.9921 0.1247 0.3210 0.048 Uiso 1 1 calc R U
C37 C 0.9999(3) 0.2037(3) 0.2913(3) 0.0363(14) Uani 1 1 d . .
Ru2 Ru 0.51095(2) 0.73439(2) 0.54008(2) 0.02941(12) Uani 1 1 d . .
N9 N 0.6128(3) 0.7325(2) 0.5793(2) 0.0323(11) Uani 1 1 d . .
N10 N 0.5228(3) 0.6536(2) 0.5600(3) 0.0316(11) Uani 1 1 d . .
N11 N 0.4094(3) 0.72824(19) 0.5029(2) 0.0298(10) Uani 1 1 d . .
N12 N 0.4743(3) 0.7567(2) 0.6363(3) 0.0337(11) Uani 1 1 d . .
N13 N 0.4433(3) 0.8232(2) 0.7066(3) 0.0400(13) Uani 1 1 d . .
N14 N 0.5056(3) 0.8136(2) 0.5291(3) 0.0331(11) Uani 1 1 d . .
N15 N 0.5447(3) 0.7450(2) 0.4391(3) 0.0313(11) Uani 1 1 d . .
N16 N 0.5775(3) 0.8011(2) 0.3557(3) 0.0365(12) Uani 1 1 d . .
C38 C 0.6565(3) 0.7737(3) 0.5840(3) 0.0375(14) Uani 1 1 d . .
H38 H 0.6403 0.8073 0.5670 0.045 Uiso 1 1 calc R U
C39 C 0.7247(3) 0.7701(3) 0.6125(3) 0.0396(14) Uani 1 1 d . .
C40 C 0.7474(4) 0.7212(3) 0.6373(4) 0.0490(18) Uani 1 1 d . .
H40 H 0.7935 0.7175 0.6580 0.059 Uiso 1 1 calc R U
C41 C 0.7037(4) 0.6779(3) 0.6323(4) 0.0471(17) Uani 1 1 d . .
H41 H 0.7193 0.6441 0.6492 0.057 Uiso 1 1 calc R U
C42 C 0.6350(3) 0.6838(3) 0.6019(3) 0.0382(14) Uani 1 1 d . .
C43 C 0.5855(3) 0.6396(3) 0.5942(3) 0.0373(14) Uani 1 1 d . .
C44 C 0.5957(4) 0.5885(3) 0.6180(4) 0.0458(17) Uani 1 1 d . .
H44 H 0.6387 0.5795 0.6423 0.055 Uiso 1 1 calc R U
C45 C 0.5452(4) 0.5504(3) 0.6073(4) 0.0506(18) Uani 1 1 d . .
H45 H 0.5524 0.5153 0.6249 0.061 Uiso 1 1 calc R U
C46 C 0.4829(4) 0.5634(3) 0.5702(4) 0.0453(16) Uani 1 1 d . .
C47 C 0.4748(3) 0.6155(3) 0.5477(3) 0.0364(14) Uani 1 1 d . .
H47 H 0.4327 0.6248 0.5220 0.044 Uiso 1 1 calc R U
C48 C 0.7679(3) 0.8190(3) 0.6167(4) 0.0458(17) Uani 1 1 d . .
H48 H 0.7470 0.8506 0.5979 0.055 Uiso 1 1 calc R U
C49 C 0.8321(4) 0.8232(4) 0.6439(5) 0.073(3) Uani 1 1 d . .
H49A H 0.8553 0.7928 0.6635 0.088 Uiso 1 1 calc R U
H49B H 0.8553 0.8567 0.6441 0.088 Uiso 1 1 calc R U
C50 C 0.4246(4) 0.5254(3) 0.5559(4) 0.0523(18) Uani 1 1 d . .
H50 H 0.3868 0.5368 0.5254 0.063 Uiso 1 1 calc R U
C51 C 0.4212(5) 0.4774(3) 0.5819(5) 0.063(2) Uani 1 1 d . .
H51A H 0.4579 0.4645 0.6126 0.075 Uiso 1 1 calc R U
H51B H 0.3819 0.4554 0.5701 0.075 Uiso 1 1 calc R U
C52 C 0.3525(3) 0.7246(3) 0.4840(3) 0.0355(14) Uani 1 1 d . .
C53 C 0.2804(3) 0.7206(3) 0.4576(4) 0.0461(17) Uani 1 1 d . .
H53A H 0.2779 0.6979 0.4158 0.069 Uiso 1 1 calc R U
H53B H 0.2626 0.7563 0.4454 0.069 Uiso 1 1 calc R U
H53C H 0.2516 0.7051 0.4938 0.069 Uiso 1 1 calc R U
C54 C 0.4509(3) 0.7344(3) 0.6974(3) 0.0364(14) Uani 1 1 d . .
C55 C 0.4420(3) 0.6816(3) 0.7172(3) 0.0375(14) Uani 1 1 d . .
H55 H 0.4544 0.6531 0.6875 0.045 Uiso 1 1 calc R U
C56 C 0.4141(4) 0.6723(3) 0.7825(4) 0.0452(16) Uani 1 1 d . .
H56 H 0.4067 0.6366 0.7972 0.054 Uiso 1 1 calc R U
C57 C 0.3966(3) 0.7146(3) 0.8270(3) 0.0485(18) Uani 1 1 d . .
H57 H 0.3788 0.7068 0.8716 0.058 Uiso 1 1 calc R U
C58 C 0.4047(3) 0.7671(3) 0.8077(4) 0.0442(16) Uani 1 1 d . .
H58 H 0.3923 0.7956 0.8376 0.053 Uiso 1 1 calc R U
C59 C 0.4320(3) 0.7762(3) 0.7421(3) 0.0389(15) Uani 1 1 d . .
C60 C 0.4317(4) 0.8771(3) 0.7346(4) 0.0478(17) Uani 1 1 d . .
H60A H 0.3871 0.8912 0.7149 0.072 Uiso 1 1 calc R U
H60B H 0.4703 0.9005 0.7217 0.072 Uiso 1 1 calc R U
H60C H 0.4300 0.8753 0.7858 0.072 Uiso 1 1 calc R U
C61 C 0.4673(3) 0.8096(3) 0.6430(3) 0.0368(14) Uani 1 1 d . .
C62 C 0.4806(3) 0.8434(3) 0.5821(4) 0.0390(15) Uani 1 1 d . .
C63 C 0.4678(4) 0.8974(3) 0.5720(4) 0.0476(17) Uani 1 1 d . .
H63 H 0.4503 0.9184 0.6089 0.057 Uiso 1 1 calc R U
C64 C 0.4805(4) 0.9204(3) 0.5080(4) 0.0494(17) Uani 1 1 d . .
H64 H 0.4704 0.9571 0.5004 0.059 Uiso 1 1 calc R U
C65 C 0.5081(4) 0.8902(3) 0.4549(4) 0.0448(16) Uani 1 1 d . .
H65 H 0.5176 0.9058 0.4109 0.054 Uiso 1 1 calc R U
C66 C 0.5215(3) 0.8365(3) 0.4674(3) 0.0356(14) Uani 1 1 d . .
C67 C 0.5481(3) 0.7958(3) 0.4198(3) 0.0341(13) Uani 1 1 d . .
C68 C 0.5949(4) 0.8519(3) 0.3204(4) 0.0491(18) Uani 1 1 d . .
H68A H 0.5518 0.8681 0.3002 0.074 Uiso 1 1 calc R U
H68B H 0.6273 0.8448 0.2829 0.074 Uiso 1 1 calc R U
H68C H 0.6171 0.8764 0.3547 0.074 Uiso 1 1 calc R U
C69 C 0.5884(3) 0.7505(3) 0.3312(3) 0.0354(13) Uani 1 1 d . .
C70 C 0.6159(3) 0.7321(3) 0.2689(3) 0.0386(14) Uani 1 1 d . .
H70 H 0.6319 0.7560 0.2344 0.046 Uiso 1 1 calc R U
C71 C 0.6187(3) 0.6779(3) 0.2600(3) 0.0417(15) Uani 1 1 d . .
H71 H 0.6362 0.6640 0.2178 0.050 Uiso 1 1 calc R U
C72 C 0.5962(3) 0.6421(3) 0.3118(3) 0.0380(14) Uani 1 1 d . .
H72 H 0.5985 0.6048 0.3035 0.046 Uiso 1 1 calc R U
C73 C 0.5711(3) 0.6606(3) 0.3741(3) 0.0347(13) Uani 1 1 d . .
H73 H 0.5565 0.6367 0.4093 0.042 Uiso 1 1 calc R U
C74 C 0.5680(3) 0.7152(2) 0.3836(3) 0.0311(13) Uani 1 1 d . .
F1 F 0.5366(5) 0.4858(3) 0.1401(4) 0.145(3) Uani 1 1 d . .
F2 F 0.5060(4) 0.5121(4) 0.2481(4) 0.148(3) Uani 1 1 d . .
F3 F 0.5983(6) 0.5364(4) 0.2068(5) 0.190(5) Uani 1 1 d . .
F4 F 0.5832(7) 0.4528(4) 0.2325(5) 0.219(6) Uani 1 1 d . .
B1 B 0.5556(6) 0.4944(4) 0.2061(6) 0.066(3) Uani 1 1 d . .
F5 F 0.3297(4) 0.5388(2) 0.3471(4) 0.116(3) Uani 1 1 d . .
F6 F 0.2949(3) 0.6231(2) 0.3350(3) 0.0700(14) Uani 1 1 d . .
F7 F 0.2873(3) 0.5803(3) 0.4389(3) 0.110(3) Uani 1 1 d . .
F8 F 0.3931(3) 0.6014(3) 0.3992(3) 0.097(2) Uani 1 1 d . .
B2 B 0.3260(5) 0.5862(4) 0.3816(6) 0.059(2) Uani 1 1 d . .
F9 F 0.8750(8) 0.4519(4) 0.1913(5) 0.226(7) Uani 1 1 d . .
F10 F 0.9202(4) 0.5303(2) 0.1749(3) 0.111(3) Uani 1 1 d . .
F11 F 0.9056(5) 0.4987(2) 0.2827(3) 0.119(3) Uani 1 1 d . .
F12 F 0.9764(5) 0.4617(5) 0.2170(7) 0.232(7) Uani 1 1 d . .
B3 B 0.9166(6) 0.4875(4) 0.2159(5) 0.058(2) Uani 1 1 d . .
F13 F 0.7913(4) 0.6646(2) 0.7888(3) 0.094(2) Uani 1 1 d . .
F14 F 0.7400(3) 0.5890(2) 0.7503(3) 0.0779(15) Uani 1 1 d . .
F15 F 0.7496(3) 0.6080(3) 0.8664(3) 0.103(2) Uani 1 1 d . .
F16 F 0.8454(3) 0.5862(2) 0.8149(3) 0.0796(15) Uani 1 1 d . .
B4 B 0.7837(6) 0.6131(5) 0.8005(6) 0.067(3) Uani 1 1 d . .
O1 O 0.2055(4) 0.6007(3) 0.1981(3) 0.091(2) Uani 1 1 d . .
H1A H 0.2243 0.5949 0.1581 0.136 Uiso 1 1 d R U
H1B H 0.1832 0.5723 0.2110 0.136 Uiso 1 1 d R U
O2 O 0.9418(8) 0.5558(8) 0.4784(8) 0.294(10) Uani 1 1 d . .
H2A H 0.9648 0.5789 0.5046 0.441 Uiso 1 1 d R U
H2B H 0.8975 0.5643 0.4756 0.441 Uiso 1 1 d R U
O3 O 0.9770(4) 0.4787(3) 0.6002(5) 0.247(8) Uani 1 1 d . .
H3A H 0.9391 0.4954 0.5854 0.371 Uiso 1 1 d R U
O4 O 0.8870(4) 0.4778(3) 0.7896(5) 0.192(6) Uani 1 1 d R .
H4A H 0.9001 0.5017 0.8206 0.288 Uiso 1 1 d R U
H4B H 0.8883 0.4915 0.7477 0.288 Uiso 1 1 d R U
H3B H 1.0004 0.4987 0.6304 0.288 Uiso 1 1 d R U
O5 O 0.3548(4) 0.4102(3) 0.9153(5) 0.109(3) Uani 1 1 d . .
H5A H 0.3999 0.4053 0.9143 0.164 Uiso 1 1 d R U
H5B H 0.3461 0.4352 0.9453 0.164 Uiso 1 1 d R U
N17 N 0.7953(10) 0.5525(5) 0.4077(8) 0.176(7) Uani 1 1 d . .
C75 C 0.7819(8) 0.5663(5) 0.3483(10) 0.114(6) Uani 1 1 d . .
C76 C 0.7677(7) 0.5804(6) 0.2763(9) 0.145(7) Uani 1 1 d . .
H76A H 0.8084 0.5714 0.2489 0.218 Uiso 1 1 calc R U
H76B H 0.7585 0.6187 0.2728 0.218 Uiso 1 1 calc R U
H76C H 0.7265 0.5606 0.2580 0.218 Uiso 1 1 calc R U
N18 N 0.8802(5) 0.6266(4) 0.6208(5) 0.099(3) Uani 1 1 d . U
C77 C 0.8551(7) 0.5790(6) 0.6190(7) 0.107(4) Uani 1 1 d . U
C78 C 0.8032(12) 0.5308(8) 0.6086(12) 0.246(11) Uani 1 1 d . U
H78A H 0.7711 0.5377 0.5681 0.369 Uiso 1 1 calc R U
H78B H 0.7762 0.5264 0.6508 0.369 Uiso 1 1 calc R U
H78C H 0.8301 0.4982 0.6004 0.369 Uiso 1 1 calc R U
N19 N 0.6443(6) 0.5234(4) 0.9575(6) 0.104(3) Uani 1 1 d . .
C79 C 0.6518(6) 0.5107(4) 0.9003(8) 0.091(4) Uani 1 1 d . .
C80 C 0.6576(7) 0.4968(5) 0.8239(7) 0.126(5) Uani 1 1 d . .
H80A H 0.6105 0.4944 0.8014 0.189 Uiso 1 1 calc R U
H80B H 0.6816 0.4625 0.8199 0.189 Uiso 1 1 calc R U
H80C H 0.6845 0.5246 0.8008 0.189 Uiso 1 1 calc R U
N20 N 0.2979(5) 0.6447(4) 0.9831(5) 0.089(3) Uani 1 1 d . .
C81 C 0.2948(5) 0.6103(4) 0.9472(5) 0.066(2) Uani 1 1 d . .
C82 C 0.2888(6) 0.5636(4) 0.8989(6) 0.088(3) Uani 1 1 d . .
H82A H 0.3250 0.5660 0.8641 0.132 Uiso 1 1 calc R U
H82B H 0.2422 0.5636 0.8750 0.132 Uiso 1 1 calc R U
H82C H 0.2952 0.5307 0.9260 0.132 Uiso 1 1 calc R U
N21 N 0.2687(4) 0.6640(3) 0.6156(4) 0.072(2) Uani 1 1 d . .
C83 C 0.2703(4) 0.6221(4) 0.6364(5) 0.059(2) Uani 1 1 d . .
C84 C 0.2718(6) 0.5683(4) 0.6633(8) 0.122(5) Uani 1 1 d . .
H84A H 0.2572 0.5435 0.6257 0.183 Uiso 1 1 calc R U
H84B H 0.2395 0.5654 0.7018 0.183 Uiso 1 1 calc R U
H84C H 0.3196 0.5595 0.6806 0.183 Uiso 1 1 calc R U

loop_
_atom_site_aniso_label
_atom_site_aniso_U_11
_atom_site_aniso_U_22
_atom_site_aniso_U_33
_atom_site_aniso_U_23
_atom_site_aniso_U_13
_atom_site_aniso_U_12
Ru1 0.0262(2) 0.0402(3) 0.0241(2) 0.00347(17) -0.00049(16) -0.00024(19)
N1 0.031(3) 0.043(3) 0.022(3) 0.0000(19) 0.0014(19) 0.003(2)
N2 0.034(3) 0.038(3) 0.029(3) 0.006(2) 0.006(2) 0.003(2)
N3 0.032(3) 0.037(3) 0.027(3) 0.0028(19) 0.000(2) 0.004(2)
N4 0.032(3) 0.040(3) 0.023(3) -0.0024(19) -0.0027(19) -0.001(2)
N5 0.035(3) 0.043(3) 0.033(3) -0.001(2) 0.005(2) 0.002(2)
N6 0.021(2) 0.036(3) 0.032(3) 0.007(2) -0.0024(19) -0.002(2)
N7 0.024(2) 0.051(3) 0.021(3) 0.001(2) -0.0006(18) 0.000(2)
N8 0.033(3) 0.051(3) 0.031(3) 0.007(2) 0.000(2) -0.008(2)
C1 0.040(4) 0.044(4) 0.029(3) 0.002(2) -0.005(3) -0.003(3)
C2 0.048(4) 0.035(3) 0.041(4) 0.002(3) 0.007(3) 0.000(3)
C3 0.060(4) 0.041(4) 0.032(4) 0.004(3) 0.007(3) 0.007(3)
C4 0.043(4) 0.047(4) 0.033(4) 0.004(3) 0.003(3) 0.004(3)
C5 0.033(3) 0.046(4) 0.027(3) 0.001(2) 0.002(2) 0.007(3)
C6 0.033(3) 0.048(4) 0.025(3) -0.002(2) 0.000(2) 0.004(3)
C7 0.040(4) 0.047(4) 0.035(4) 0.003(3) 0.003(3) 0.007(3)
C8 0.033(3) 0.065(5) 0.029(4) 0.002(3) -0.008(3) 0.006(3)
C9 0.031(3) 0.059(4) 0.022(3) 0.001(3) 0.000(2) -0.002(3)
C10 0.026(3) 0.050(4) 0.031(3) 0.001(3) 0.001(2) -0.006(3)
C11 0.051(4) 0.048(4) 0.054(5) 0.000(3) 0.003(3) -0.002(3)
C12 0.064(5) 0.045(4) 0.070(6) -0.005(4) 0.011(4) -0.009(4)
C13 0.033(3) 0.070(5) 0.040(4) -0.003(3) -0.002(3) -0.003(3)
C14 0.048(5) 0.067(6) 0.083(7) -0.008(4) -0.022(4) -0.004(4)
C15 0.031(3) 0.046(4) 0.033(3) 0.001(2) 0.003(3) 0.003(3)
C16 0.031(3) 0.070(5) 0.049(5) 0.000(3) -0.003(3) -0.002(3)
C17 0.028(3) 0.055(4) 0.028(3) -0.002(3) 0.003(2) -0.001(3)
C18 0.041(4) 0.046(4) 0.030(4) 0.004(3) 0.001(3) -0.002(3)
C19 0.052(4) 0.052(4) 0.028(4) 0.000(3) 0.009(3) -0.003(3)
C20 0.050(4) 0.051(4) 0.027(3) 0.002(3) 0.008(3) 0.006(3)
C21 0.038(3) 0.047(4) 0.027(3) -0.003(3) -0.001(2) 0.002(3)
C22 0.030(3) 0.045(4) 0.028(3) 0.001(2) -0.002(2) -0.002(3)
C23 0.063(5) 0.049(4) 0.037(4) -0.004(3) 0.007(3) 0.002(4)
C24 0.028(3) 0.046(4) 0.031(3) -0.001(2) -0.001(2) -0.002(3)
C25 0.030(3) 0.051(4) 0.024(3) 0.002(2) 0.000(2) 0.002(3)
C26 0.045(4) 0.041(4) 0.046(4) 0.004(3) 0.008(3) -0.002(3)
C27 0.060(5) 0.040(4) 0.042(4) 0.009(3) 0.002(3) -0.003(3)
C28 0.050(4) 0.047(4) 0.039(4) 0.011(3) 0.002(3) -0.009(3)
C29 0.029(3) 0.050(4) 0.029(3) 0.005(3) -0.005(2) 0.000(3)
C30 0.033(3) 0.046(4) 0.029(3) 0.009(2) 0.001(2) -0.002(3)
C31 0.059(5) 0.049(4) 0.038(4) 0.005(3) 0.012(3) -0.012(3)
C32 0.030(3) 0.050(4) 0.030(3) 0.001(3) 0.000(2) -0.001(3)
C33 0.043(4) 0.061(5) 0.032(4) 0.005(3) 0.002(3) -0.004(3)
C34 0.054(4) 0.066(5) 0.030(4) -0.008(3) 0.004(3) 0.001(4)
C35 0.049(4) 0.048(4) 0.043(4) -0.004(3) 0.000(3) 0.000(3)
C36 0.037(3) 0.050(4) 0.033(4) 0.003(3) 0.000(3) -0.001(3)
C37 0.029(3) 0.049(4) 0.032(4) 0.003(3) 0.000(2) 0.003(3)
Ru2 0.0291(2) 0.0360(2) 0.0230(2) 0.00135(17) -0.00037(16) -0.00063(19)
N9 0.032(3) 0.039(3) 0.025(3) 0.0012(19) 0.0006(19) 0.002(2)
N10 0.034(3) 0.033(3) 0.027(3) 0.0027(18) 0.003(2) 0.001(2)
N11 0.030(3) 0.032(3) 0.027(3) 0.0011(18) 0.0032(19) 0.000(2)
N12 0.029(3) 0.043(3) 0.028(3) -0.003(2) -0.005(2) -0.004(2)
N13 0.040(3) 0.047(3) 0.033(3) -0.011(2) -0.003(2) 0.002(3)
N14 0.028(3) 0.041(3) 0.031(3) -0.005(2) -0.001(2) -0.003(2)
N15 0.030(3) 0.038(3) 0.026(3) 0.0038(19) 0.0005(19) -0.003(2)
N16 0.036(3) 0.041(3) 0.033(3) 0.006(2) 0.001(2) -0.008(2)
C38 0.033(3) 0.049(4) 0.031(3) -0.003(3) 0.001(2) 0.003(3)
C39 0.039(3) 0.054(4) 0.025(3) -0.004(3) 0.001(2) -0.001(3)
C40 0.034(4) 0.073(5) 0.040(4) 0.002(3) -0.002(3) 0.003(3)
C41 0.044(4) 0.060(5) 0.037(4) 0.005(3) 0.000(3) 0.013(3)
C42 0.037(3) 0.051(4) 0.026(3) 0.004(2) 0.000(3) 0.002(3)
C43 0.041(4) 0.042(4) 0.029(3) 0.003(2) 0.005(3) 0.008(3)
C44 0.040(4) 0.055(4) 0.043(4) 0.013(3) 0.005(3) 0.009(3)
C45 0.057(5) 0.042(4) 0.054(5) 0.009(3) 0.009(4) 0.003(3)
C46 0.054(4) 0.042(4) 0.041(4) 0.004(3) 0.012(3) 0.000(3)
C47 0.040(3) 0.039(3) 0.031(3) 0.000(2) 0.009(3) 0.004(3)
C48 0.035(4) 0.067(5) 0.035(4) -0.006(3) -0.002(3) -0.004(3)
C49 0.053(5) 0.082(7) 0.084(7) -0.001(5) -0.009(5) -0.009(5)
C50 0.060(5) 0.045(4) 0.052(5) -0.003(3) 0.008(4) -0.003(4)
C51 0.078(6) 0.044(5) 0.066(6) 0.003(4) -0.002(4) -0.014(4)
C52 0.039(4) 0.044(4) 0.024(3) 0.002(2) 0.003(2) 0.004(3)
C53 0.028(3) 0.069(5) 0.041(4) 0.001(3) -0.001(3) -0.003(3)
C54 0.027(3) 0.057(4) 0.025(3) -0.003(3) -0.004(2) 0.004(3)
C55 0.034(3) 0.055(4) 0.024(3) -0.005(2) -0.003(2) 0.003(3)
C56 0.041(4) 0.061(5) 0.033(4) 0.000(3) 0.001(3) -0.003(3)
C57 0.032(3) 0.090(6) 0.024(4) -0.003(3) 0.004(3) -0.004(3)
C58 0.029(3) 0.067(5) 0.036(4) -0.009(3) -0.005(3) 0.003(3)
C59 0.032(3) 0.052(4) 0.033(4) -0.007(3) -0.006(2) -0.001(3)
C60 0.048(4) 0.047(4) 0.048(4) -0.014(3) -0.002(3) 0.003(3)
C61 0.031(3) 0.043(4) 0.036(4) -0.005(3) 0.000(3) -0.005(3)
C62 0.030(3) 0.043(4) 0.044(4) -0.006(3) 0.002(3) -0.005(3)
C63 0.048(4) 0.044(4) 0.051(5) -0.004(3) 0.008(3) -0.002(3)
C64 0.055(4) 0.037(4) 0.057(5) 0.001(3) 0.005(3) -0.001(3)
C65 0.048(4) 0.040(4) 0.046(4) 0.001(3) -0.005(3) -0.008(3)
C66 0.033(3) 0.039(3) 0.035(4) 0.005(2) 0.000(3) -0.007(3)
C67 0.027(3) 0.047(4) 0.028(3) 0.008(2) -0.007(2) -0.001(3)
C68 0.057(4) 0.047(4) 0.044(4) 0.016(3) 0.003(3) -0.011(3)
C69 0.034(3) 0.044(4) 0.028(3) 0.005(2) -0.001(2) -0.002(3)
C70 0.033(3) 0.058(4) 0.025(3) 0.006(3) 0.004(2) -0.002(3)
C71 0.040(4) 0.059(4) 0.027(3) 0.003(3) 0.004(3) 0.005(3)
C72 0.036(3) 0.046(4) 0.032(4) -0.004(3) 0.001(3) 0.002(3)
C73 0.030(3) 0.047(4) 0.027(3) 0.005(2) 0.002(2) 0.004(3)
C74 0.027(3) 0.042(3) 0.024(3) 0.004(2) -0.001(2) 0.000(2)
F1 0.234(10) 0.129(7) 0.068(5) -0.027(4) -0.028(5) -0.055(6)
F2 0.131(7) 0.195(9) 0.122(7) 0.032(6) 0.055(5) 0.053(6)
F3 0.247(11) 0.203(10) 0.124(7) -0.090(7) 0.061(7) -0.134(9)
F4 0.365(16) 0.134(8) 0.156(9) 0.011(6) 0.001(9) 0.169(10)
B1 0.087(8) 0.052(6) 0.059(6) -0.013(4) -0.004(5) 0.023(5)
F5 0.121(5) 0.067(4) 0.157(7) -0.026(4) -0.042(5) 0.012(4)
F6 0.073(3) 0.069(3) 0.069(3) 0.016(2) 0.019(3) 0.007(3)
F7 0.093(4) 0.133(6) 0.106(5) 0.067(4) 0.052(4) 0.037(4)
F8 0.080(4) 0.165(6) 0.045(3) 0.020(3) -0.012(3) -0.058(4)
B2 0.055(5) 0.047(5) 0.075(7) 0.009(4) 0.021(5) 0.003(4)
F9 0.376(17) 0.190(10) 0.108(7) 0.020(6) -0.034(9) -0.186(11)
F10 0.248(8) 0.044(3) 0.041(3) 0.004(2) 0.004(4) -0.019(4)
F11 0.242(9) 0.066(4) 0.051(4) 0.015(3) 0.035(4) 0.031(5)
F12 0.155(9) 0.297(14) 0.253(13) 0.153(11) 0.105(9) 0.130(9)
B3 0.073(7) 0.047(5) 0.056(6) -0.010(4) 0.010(5) 0.006(5)
F13 0.155(6) 0.066(4) 0.059(4) 0.010(3) -0.042(4) -0.009(4)
F14 0.105(4) 0.074(4) 0.052(3) -0.006(2) -0.022(3) -0.009(3)
F15 0.082(4) 0.155(7) 0.072(4) -0.008(4) -0.002(3) -0.023(4)
F16 0.076(4) 0.077(4) 0.085(4) 0.010(3) -0.013(3) -0.001(3)
B4 0.053(5) 0.082(8) 0.066(7) -0.017(5) -0.007(5) -0.004(5)
O1 0.120(6) 0.086(5) 0.067(5) -0.004(4) 0.013(4) 0.024(4)
O2 0.188(14) 0.51(3) 0.186(16) 0.016(17) 0.006(12) -0.103(16)
O3 0.265(16) 0.206(14) 0.262(17) 0.072(12) -0.078(14) -0.176(13)
O4 0.206(12) 0.088(7) 0.291(16) -0.036(9) 0.120(11) -0.012(8)
O5 0.062(4) 0.075(5) 0.189(9) -0.007(5) -0.012(5) -0.006(4)
N17 0.30(2) 0.079(9) 0.157(14) -0.007(8) 0.084(15) 0.004(11)
C75 0.127(11) 0.056(7) 0.166(16) 0.007(8) 0.073(12) 0.008(7)
C76 0.116(11) 0.134(14) 0.192(18) 0.058(12) 0.067(11) 0.056(10)
N18 0.096(6) 0.092(6) 0.106(6) 0.012(5) -0.015(5) 0.009(5)
C77 0.113(6) 0.107(6) 0.102(6) 0.000(4) 0.007(4) -0.014(4)
C78 0.249(14) 0.229(14) 0.262(14) -0.010(9) 0.051(9) -0.023(9)
N19 0.100(8) 0.102(8) 0.110(9) 0.022(6) 0.014(7) 0.031(6)
C79 0.069(7) 0.062(7) 0.144(12) 0.011(7) 0.033(8) 0.002(5)
C80 0.153(13) 0.081(9) 0.148(13) -0.036(8) 0.057(10) -0.040(9)
N20 0.099(7) 0.083(7) 0.084(7) -0.016(5) -0.012(5) 0.008(5)
C81 0.064(6) 0.067(6) 0.068(6) 0.001(4) 0.015(4) 0.008(5)
C82 0.119(9) 0.061(6) 0.088(8) -0.007(5) 0.045(7) -0.005(6)
N21 0.079(5) 0.076(6) 0.062(5) 0.000(4) 0.003(4) 0.007(4)
C83 0.056(5) 0.056(5) 0.067(6) -0.002(4) 0.013(4) -0.002(4)
C84 0.105(9) 0.057(7) 0.208(16) 0.037(8) 0.053(10) 0.021(6)

loop_
_atom_type_symbol
_atom_type_description
_atom_type_scat_dispersion_real
_atom_type_scat_dispersion_imag
_atom_type_scat_source
C C 0.0181 0.0091 'International Tables Vol C Tables 4.2.6.8 and 6.1.1.4'
H H 0.0000 0.0000 'International Tables Vol C Tables 4.2.6.8 and 6.1.1.4'
B B 0.0090 0.0039 'International Tables Vol C Tables 4.2.6.8 and 6.1.1.4'
F F 0.0727 0.0534 'International Tables Vol C Tables 4.2.6.8 and 6.1.1.4'
N N 0.0311 0.0180 'International Tables Vol C Tables 4.2.6.8 and 6.1.1.4'
O O 0.0492 0.0322 'International Tables Vol C Tables 4.2.6.8 and 6.1.1.4'
Ru Ru 0.0552 3.2960 'International Tables Vol C Tables 4.2.6.8 and 6.1.1.4'

loop_
_geom_angle_atom_site_label_1
_geom_angle_atom_site_label_2
_geom_angle_atom_site_label_3
_geom_angle
N1 Ru1 N2 79.0(2)
N1 Ru1 N3 172.1(2)
N1 Ru1 N4 91.16(19)
N1 Ru1 N7 91.99(18)
N2 Ru1 N4 97.3(2)
N2 Ru1 N7 105.8(2)
N3 Ru1 N2 93.2(2)
N3 Ru1 N4 89.61(19)
N3 Ru1 N7 90.36(19)
N4 Ru1 N7 156.9(2)
N6 Ru1 N1 96.4(2)
N6 Ru1 N2 173.9(2)
N6 Ru1 N3 91.43(19)
N6 Ru1 N4 78.8(2)
N6 Ru1 N7 78.1(2)
C6 N1 Ru1 116.0(4)
C10 N1 Ru1 125.9(4)
C10 N1 C6 118.1(5)
C1 N2 Ru1 127.2(4)
C5 N2 Ru1 114.0(4)
C5 N2 C1 118.0(5)
C15 N3 Ru1 176.4(5)
C17 N4 Ru1 141.5(4)
C24 N4 Ru1 112.3(4)
C24 N4 C17 106.3(5)
C22 N5 C23 124.6(6)
C24 N5 C22 107.6(5)
C24 N5 C23 127.7(6)
C25 N6 Ru1 119.8(4)
C25 N6 C29 120.0(6)
C29 N6 Ru1 119.8(4)
C30 N7 Ru1 113.8(4)
C30 N7 C37 105.6(5)
C37 N7 Ru1 140.6(5)
C30 N8 C31 127.9(6)
C30 N8 C32 107.3(5)
C32 N8 C31 124.5(6)
N2 C1 H1 118.3
N2 C1 C2 123.5(6)
C2 C1 H1 118.3
C1 C2 C11 119.0(7)
C3 C2 C1 117.3(6)
C3 C2 C11 123.7(6)
C2 C3 H3 120.0
C4 C3 C2 119.9(6)
C4 C3 H3 120.0
C3 C4 H4 120.0
C3 C4 C5 120.1(6)
C5 C4 H4 120.0
N2 C5 C4 121.0(6)
N2 C5 C6 115.0(6)
C4 C5 C6 124.0(6)
N1 C6 C5 114.5(5)
N1 C6 C7 121.8(6)
C7 C6 C5 123.7(6)
C6 C7 H7 120.2
C6 C7 C8 119.6(6)
C8 C7 H7 120.2
C7 C8 H8 120.0
C7 C8 C9 120.1(6)
C9 C8 H8 120.0
C8 C9 C13 123.9(6)
C10 C9 C8 116.7(6)
C10 C9 C13 119.4(6)
N1 C10 C9 123.6(6)
N1 C10 H10 118.2
C9 C10 H10 118.2
C2 C11 H11 117.0
C12 C11 C2 126.0(8)
C12 C11 H11 117.0
C11 C12 H12A 120.0
C11 C12 H12B 120.0
H12A C12 H12B 120.0
C9 C13 H13 117.0
C14 C13 C9 126.0(8)
C14 C13 H13 117.0
C13 C14 H14A 120.0
C13 C14 H14B 120.0
H14A C14 H14B 120.0
N3 C15 C16 179.1(7)
C15 C16 H16A 109.5
C15 C16 H16B 109.5
C15 C16 H16C 109.5
H16A C16 H16B 109.5
H16A C16 H16C 109.5
H16B C16 H16C 109.5
N4 C17 C18 131.1(6)
N4 C17 C22 108.6(6)
C18 C17 C22 120.2(6)
C17 C18 H18 121.2
C19 C18 C17 117.5(6)
C19 C18 H18 121.2
C18 C19 H19 119.5
C18 C19 C20 121.1(7)
C20 C19 H19 119.5
C19 C20 H20 118.7
C21 C20 C19 122.7(6)
C21 C20 H20 118.7
C20 C21 H21 121.9
C20 C21 C22 116.1(6)
C22 C21 H21 121.9
N5 C22 C17 105.8(5)
N5 C22 C21 131.8(6)
C21 C22 C17 122.4(6)
N5 C23 H23A 109.5
N5 C23 H23B 109.5
N5 C23 H23C 109.5
H23A C23 H23B 109.5
H23A C23 H23C 109.5
H23B C23 H23C 109.5
N4 C24 N5 111.7(6)
N4 C24 C25 118.7(6)
N5 C24 C25 129.4(6)
N6 C25 C24 109.9(6)
N6 C25 C26 121.7(6)
C26 C25 C24 128.4(6)
C25 C26 H26 120.8
C25 C26 C27 118.4(6)
C27 C26 H26 120.8
C26 C27 H27 120.3
C28 C27 C26 119.4(7)
C28 C27 H27 120.3
C27 C28 H28 120.0
C27 C28 C29 120.0(6)
C29 C28 H28 120.0
N6 C29 C28 120.4(6)
N6 C29 C30 110.2(6)
C28 C29 C30 129.3(6)
N7 C30 N8 112.7(6)
N7 C30 C29 117.5(5)
N8 C30 C29 129.7(6)
N8 C31 H31A 109.5
N8 C31 H31B 109.5
N8 C31 H31C 109.5
H31A C31 H31B 109.5
H31A C31 H31C 109.5
H31B C31 H31C 109.5
N8 C32 C33 132.3(6)
N8 C32 C37 107.2(6)
C33 C32 C37 120.5(7)
C32 C33 H33 121.1
C34 C33 C32 117.7(6)
C34 C33 H33 121.1
C33 C34 H34 119.0
C33 C34 C35 122.1(7)
C35 C34 H34 119.0
C34 C35 H35 119.4
C36 C35 C34 121.1(7)
C36 C35 H35 119.4
C35 C36 H36 121.9
C35 C36 C37 116.2(6)
C37 C36 H36 121.9
N7 C37 C32 107.2(6)
C36 C37 N7 130.5(6)
C36 C37 C32 122.3(6)
N9 Ru2 N10 79.4(2)
N9 Ru2 N12 91.89(19)
N9 Ru2 N15 90.87(19)
N10 Ru2 N15 105.06(19)
N11 Ru2 N9 174.2(2)
N11 Ru2 N10 94.82(19)
N11 Ru2 N12 88.75(19)
N11 Ru2 N15 90.79(18)
N12 Ru2 N10 98.1(2)
N12 Ru2 N15 156.8(2)
N14 Ru2 N9 96.0(2)
N14 Ru2 N10 174.5(2)
N14 Ru2 N11 89.7(2)
N14 Ru2 N12 78.8(2)
N14 Ru2 N15 78.0(2)
C38 N9 Ru2 126.0(4)
C38 N9 C42 119.5(6)
C42 N9 Ru2 114.5(4)
C43 N10 Ru2 114.8(4)
C47 N10 Ru2 126.7(4)
C47 N10 C43 118.3(5)
C52 N11 Ru2 178.2(5)
C54 N12 Ru2 140.4(5)
C61 N12 Ru2 113.0(4)
C61 N12 C54 106.5(5)
C59 N13 C60 125.2(6)
C61 N13 C59 106.8(6)
C61 N13 C60 128.0(6)
C62 N14 Ru2 119.1(4)
C66 N14 Ru2 119.9(4)
C66 N14 C62 120.8(6)
C67 N15 Ru2 113.6(4)
C67 N15 C74 106.6(5)
C74 N15 Ru2 139.7(4)
C67 N16 C68 126.4(6)
C69 N16 C67 106.7(5)
C69 N16 C68 126.9(6)
N9 C38 H38 118.3
N9 C38 C39 123.3(6)
C39 C38 H38 118.3
C38 C39 C48 118.5(6)
C40 C39 C38 117.7(7)
C40 C39 C48 123.7(6)
C39 C40 H40 120.0
C41 C40 C39 120.0(7)
C41 C40 H40 120.0
C40 C41 H41 120.1
C40 C41 C42 119.7(7)
C42 C41 H41 120.1
N9 C42 C41 119.6(6)
N9 C42 C43 117.4(6)
C41 C42 C43 123.0(6)
N10 C43 C42 113.4(6)
C44 C43 N10 120.1(6)
C44 C43 C42 126.5(6)
C43 C44 H44 119.5
C45 C44 C43 121.0(7)
C45 C44 H44 119.5
C44 C45 H45 120.3
C44 C45 C46 119.4(7)
C46 C45 H45 120.3
C45 C46 C50 123.9(7)
C47 C46 C45 117.4(7)
C47 C46 C50 118.7(7)
N10 C47 C46 123.7(7)
N10 C47 H47 118.2
C46 C47 H47 118.2
C39 C48 H48 116.7
C49 C48 C39 126.6(8)
C49 C48 H48 116.7
C48 C49 H49A 120.0
C48 C49 H49B 120.0
H49A C49 H49B 120.0
C46 C50 H50 117.5
C51 C50 C46 125.1(8)
C51 C50 H50 117.5
C50 C51 H51A 120.0
C50 C51 H51B 120.0
H51A C51 H51B 120.0
N11 C52 C53 178.1(7)
C52 C53 H53A 109.5
C52 C53 H53B 109.5
C52 C53 H53C 109.5
H53A C53 H53B 109.5
H53A C53 H53C 109.5
H53B C53 H53C 109.5
N12 C54 C55 131.4(6)
N12 C54 C59 108.0(6)
C55 C54 C59 120.5(6)
C54 C55 H55 121.4
C54 C55 C56 117.3(6)
C56 C55 H55 121.4
C55 C56 H56 119.3
C55 C56 C57 121.4(7)
C57 C56 H56 119.3
C56 C57 H57 119.1
C58 C57 C56 121.9(6)
C58 C57 H57 119.1
C57 C58 H58 121.8
C57 C58 C59 116.4(6)
C59 C58 H58 121.8
N13 C59 C54 106.8(6)
N13 C59 C58 130.6(7)
C58 C59 C54 122.5(7)
N13 C60 H60A 109.5
N13 C60 H60B 109.5
N13 C60 H60C 109.5
H60A C60 H60B 109.5
H60A C60 H60C 109.5
H60B C60 H60C 109.5
N12 C61 N13 111.9(6)
N12 C61 C62 118.4(6)
N13 C61 C62 129.6(6)
N14 C62 C61 110.4(6)
N14 C62 C63 119.9(6)
C63 C62 C61 129.6(6)
C62 C63 H63 120.2
C64 C63 C62 119.5(7)
C64 C63 H63 120.2
C63 C64 H64 119.8
C63 C64 C65 120.3(7)
C65 C64 H64 119.8
C64 C65 H65 120.8
C64 C65 C66 118.4(7)
C66 C65 H65 120.8
N14 C66 C65 120.9(6)
N14 C66 C67 109.8(5)
C65 C66 C67 129.2(6)
N15 C67 N16 111.4(6)
N15 C67 C66 118.3(5)
N16 C67 C66 130.4(6)
N16 C68 H68A 109.5
N16 C68 H68B 109.5
N16 C68 H68C 109.5
H68A C68 H68B 109.5
H68A C68 H68C 109.5
H68B C68 H68C 109.5
N16 C69 C70 131.5(6)
N16 C69 C74 107.0(5)
C70 C69 C74 121.6(6)
C69 C70 H70 121.6
C71 C70 C69 116.8(6)
C71 C70 H70 121.6
C70 C71 H71 119.0
C70 C71 C72 121.9(6)
C72 C71 H71 119.0
C71 C72 H72 119.5
C73 C72 C71 120.9(6)
C73 C72 H72 119.5
C72 C73 H73 121.2
C72 C73 C74 117.6(6)
C74 C73 H73 121.2
N15 C74 C69 108.2(6)
N15 C74 C73 130.7(5)
C73 C74 C69 121.1(6)
F1 B1 F2 117.1(11)
F1 B1 F3 106.3(10)
F3 B1 F2 100.3(9)
F4 B1 F1 109.8(10)
F4 B1 F2 109.1(11)
F4 B1 F3 114.0(13)
F5 B2 F6 107.5(9)
F7 B2 F5 109.6(8)
F7 B2 F6 110.8(7)
F7 B2 F8 111.7(9)
F8 B2 F5 107.3(8)
F8 B2 F6 109.8(7)
F9 B3 F10 113.5(10)
F9 B3 F11 112.3(10)
F9 B3 F12 100.7(11)
F11 B3 F10 114.0(8)
F12 B3 F10 109.9(10)
F12 B3 F11 105.2(10)
F13 B4 F14 112.3(10)
F13 B4 F15 106.8(9)
F13 B4 F16 114.6(9)
F14 B4 F15 106.5(8)
F16 B4 F14 114.1(9)
F16 B4 F15 101.3(9)
H1A O1 H1B 109.5
H2A O2 H2B 109.5
H3A O3 H3B 109.4
H4A O4 H4B 109.4
H5A O5 H5B 109.4
N17 C75 C76 177.1(16)
C75 C76 H76A 109.5
C75 C76 H76B 109.5
C75 C76 H76C 109.5
H76A C76 H76B 109.5
H76A C76 H76C 109.5
H76B C76 H76C 109.5
N18 C77 C78 162.0(16)
C77 C78 H78A 109.5
C77 C78 H78B 109.5
C77 C78 H78C 109.5
H78A C78 H78B 109.5
H78A C78 H78C 109.5
H78B C78 H78C 109.5
N19 C79 C80 176.0(14)
C79 C80 H80A 109.5
C79 C80 H80B 109.5
C79 C80 H80C 109.5
H80A C80 H80B 109.5
H80A C80 H80C 109.5
H80B C80 H80C 109.5
N20 C81 C82 178.6(12)
C81 C82 H82A 109.5
C81 C82 H82B 109.5
C81 C82 H82C 109.5
H82A C82 H82B 109.5
H82A C82 H82C 109.5
H82B C82 H82C 109.5
N21 C83 C84 179.5(11)
C83 C84 H84A 109.5
C83 C84 H84B 109.5
C83 C84 H84C 109.5
H84A C84 H84B 109.5
H84A C84 H84C 109.5
H84B C84 H84C 109.5

loop_
_geom_bond_atom_site_label_1
_geom_bond_atom_site_label_2
_geom_bond_distance
Ru1 N1 2.035(5)
Ru1 N2 2.069(5)
Ru1 N3 2.036(5)
Ru1 N4 2.075(5)
Ru1 N6 1.998(5)
Ru1 N7 2.076(5)
N1 C6 1.359(8)
N1 C10 1.358(8)
N2 C1 1.362(8)
N2 C5 1.360(8)
N3 C15 1.129(8)
N4 C17 1.384(7)
N4 C24 1.350(8)
N5 C22 1.388(8)
N5 C23 1.466(8)
N5 C24 1.357(8)
N6 C25 1.353(8)
N6 C29 1.357(8)
N7 C30 1.338(8)
N7 C37 1.406(8)
N8 C30 1.341(8)
N8 C31 1.468(8)
N8 C32 1.370(9)
C1 H1 0.9500
C1 C2 1.392(9)
C2 C3 1.390(10)
C2 C11 1.477(10)
C3 H3 0.9500
C3 C4 1.379(10)
C4 H4 0.9500
C4 C5 1.391(9)
C5 C6 1.465(9)
C6 C7 1.385(9)
C7 H7 0.9500
C7 C8 1.386(10)
C8 H8 0.9500
C8 C9 1.403(9)
C9 C10 1.401(8)
C9 C13 1.467(10)
C10 H10 0.9500
C11 H11 0.9500
C11 C12 1.312(10)
C12 H12A 0.9500
C12 H12B 0.9500
C13 H13 0.9500
C13 C14 1.297(10)
C14 H14A 0.9500
C14 H14B 0.9500
C15 C16 1.456(9)
C16 H16A 0.9800
C16 H16B 0.9800
C16 H16C 0.9800
C17 C18 1.399(9)
C17 C22 1.419(9)
C18 H18 0.9500
C18 C19 1.381(8)
C19 H19 0.9500
C19 C20 1.417(9)
C20 H20 0.9500
C20 C21 1.372(9)
C21 H21 0.9500
C21 C22 1.394(8)
C23 H23A 0.9800
C23 H23B 0.9800
C23 H23C 0.9800
C24 C25 1.468(8)
C25 C26 1.375(9)
C26 H26 0.9500
C26 C27 1.405(9)
C27 H27 0.9500
C27 C28 1.377(10)
C28 H28 0.9500
C28 C29 1.382(9)
C29 C30 1.472(9)
C31 H31A 0.9800
C31 H31B 0.9800
C31 H31C 0.9800
C32 C33 1.395(9)
C32 C37 1.409(9)
C33 H33 0.9500
C33 C34 1.349(10)
C34 H34 0.9500
C34 C35 1.439(10)
C35 H35 0.9500
C35 C36 1.375(9)
C36 H36 0.9500
C36 C37 1.402(9)
Ru2 N9 2.049(5)
Ru2 N10 2.073(5)
Ru2 N11 2.038(5)
Ru2 N12 2.069(5)
Ru2 N14 2.000(5)
Ru2 N15 2.074(5)
N9 C38 1.329(8)
N9 C42 1.356(8)
N10 C43 1.381(8)
N10 C47 1.336(8)
N11 C52 1.130(8)
N12 C54 1.383(8)
N12 C61 1.340(8)
N13 C59 1.382(9)
N13 C60 1.472(8)
N13 C61 1.358(8)
N14 C62 1.358(8)
N14 C66 1.356(8)
N15 C67 1.329(8)
N15 C74 1.383(7)
N16 C67 1.374(8)
N16 C68 1.486(8)
N16 C69 1.371(8)
C38 H38 0.9500
C38 C39 1.389(9)
C39 C40 1.379(10)
C39 C48 1.475(10)
C40 H40 0.9500
C40 C41 1.369(10)
C41 H41 0.9500
C41 C42 1.415(9)
C42 C43 1.459(9)
C43 C44 1.371(9)
C44 H44 0.9500
C44 C45 1.366(10)
C45 H45 0.9500
C45 C46 1.394(10)
C46 C47 1.382(9)
C46 C50 1.480(10)
C47 H47 0.9500
C48 H48 0.9500
C48 C49 1.312(10)
C49 H49A 0.9500
C49 H49B 0.9500
C50 H50 0.9500
C50 C51 1.305(10)
C51 H51A 0.9500
C51 H51B 0.9500
C52 C53 1.446(9)
C53 H53A 0.9800
C53 H53B 0.9800
C53 H53C 0.9800
C54 C55 1.389(9)
C54 C59 1.407(9)
C55 H55 0.9500
C55 C56 1.394(9)
C56 H56 0.9500
C56 C57 1.409(10)
C57 H57 0.9500
C57 C58 1.378(10)
C58 H58 0.9500
C58 C59 1.394(9)
C60 H60A 0.9800
C60 H60B 0.9800
C60 H60C 0.9800
C61 C62 1.468(9)
C62 C63 1.390(9)
C63 H63 0.9500
C63 C64 1.380(10)
C64 H64 0.9500
C64 C65 1.387(10)
C65 H65 0.9500
C65 C66 1.390(9)
C66 C67 1.469(9)
C68 H68A 0.9800
C68 H68B 0.9800
C68 H68C 0.9800
C69 C70 1.397(8)
C69 C74 1.402(8)
C70 H70 0.9500
C70 C71 1.371(9)
C71 H71 0.9500
C71 C72 1.414(9)
C72 H72 0.9500
C72 C73 1.381(8)
C73 H73 0.9500
C73 C74 1.384(9)
F1 B1 1.312(12)
F2 B1 1.339(12)
F3 B1 1.331(14)
F4 B1 1.263(12)
F5 B2 1.362(11)
F6 B2 1.398(11)
F7 B2 1.352(10)
F8 B2 1.362(11)
F9 B3 1.270(13)
F10 B3 1.331(11)
F11 B3 1.330(11)
F12 B3 1.310(12)
F13 B4 1.319(13)
F14 B4 1.381(11)
F15 B4 1.446(12)
F16 B4 1.372(12)
O1 H1A 0.8700
O1 H1B 0.8702
O2 H2A 0.8699
O2 H2B 0.8698
O3 H3A 0.8702
O3 H3B 0.8704
O4 H4A 0.8701
O4 H4B 0.8707
O5 H5A 0.8696
O5 H5B 0.8703
N17 C75 1.20(2)
C75 C76 1.43(2)
C76 H76A 0.9800
C76 H76B 0.9800
C76 H76C 0.9800
N18 C77 1.287(15)
C77 C78 1.57(2)
C78 H78A 0.9800
C78 H78B 0.9800
C78 H78C 0.9800
N19 C79 1.150(16)
C79 C80 1.507(17)
C80 H80A 0.9800
C80 H80B 0.9800
C80 H80C 0.9800
N20 C81 1.100(12)
C81 C82 1.491(12)
C82 H82A 0.9800
C82 H82B 0.9800
C82 H82C 0.9800
N21 C83 1.125(11)
C83 C84 1.443(12)
C84 H84A 0.9800
C84 H84B 0.9800
C84 H84C 0.9800

loop_
_geom_torsion_atom_site_label_1
_geom_torsion_atom_site_label_2
_geom_torsion_atom_site_label_3
_geom_torsion_atom_site_label_4
_geom_torsion
Ru1 N1 C6 C5 1.8(7)
Ru1 N1 C6 C7 -178.4(5)
Ru1 N1 C10 C9 176.4(4)
Ru1 N2 C1 C2 -164.6(5)
Ru1 N2 C5 C4 165.2(5)
Ru1 N2 C5 C6 -13.5(6)
Ru1 N4 C17 C18 -5.1(12)
Ru1 N4 C17 C22 178.1(5)
Ru1 N4 C24 N5 -177.9(4)
Ru1 N4 C24 C25 6.9(7)
Ru1 N6 C25 C24 6.7(7)
Ru1 N6 C25 C26 -171.6(5)
Ru1 N6 C29 C28 171.1(5)
Ru1 N6 C29 C30 -6.8(7)
Ru1 N7 C30 N8 175.3(4)
Ru1 N7 C30 C29 -5.6(7)
Ru1 N7 C37 C32 -174.2(5)
Ru1 N7 C37 C36 5.4(11)
N1 C6 C7 C8 0.8(10)
N2 C1 C2 C3 -0.5(10)
N2 C1 C2 C11 179.8(6)
N2 C5 C6 N1 7.9(8)
N2 C5 C6 C7 -172.0(6)
N4 C17 C18 C19 -176.0(6)
N4 C17 C22 N5 0.3(7)
N4 C17 C22 C21 178.5(5)
N4 C24 C25 N6 -8.9(8)
N4 C24 C25 C26 169.3(6)
N5 C24 C25 N6 176.8(6)
N5 C24 C25 C26 -5.0(11)
N6 C25 C26 C27 0.2(10)
N6 C29 C30 N7 8.0(8)
N6 C29 C30 N8 -173.2(6)
N8 C32 C33 C34 -179.6(7)
N8 C32 C37 N7 -0.8(7)
N8 C32 C37 C36 179.6(6)
C1 N2 C5 C4 -4.9(9)
C1 N2 C5 C6 176.4(5)
C1 C2 C3 C4 -2.3(10)
C1 C2 C11 C12 -170.4(8)
C2 C3 C4 C5 1.5(10)
C3 C2 C11 C12 9.8(12)
C3 C4 C5 N2 2.3(10)
C3 C4 C5 C6 -179.2(6)
C4 C5 C6 N1 -170.7(6)
C4 C5 C6 C7 9.4(10)
C5 N2 C1 C2 4.1(9)
C5 C6 C7 C8 -179.3(6)
C6 N1 C10 C9 -1.8(9)
C6 C7 C8 C9 0.0(10)
C7 C8 C9 C10 -1.6(9)
C7 C8 C9 C13 177.9(6)
C8 C9 C10 N1 2.6(9)
C8 C9 C13 C14 -6.4(12)
C10 N1 C6 C5 -179.8(5)
C10 N1 C6 C7 0.0(9)
C10 C9 C13 C14 173.1(8)
C11 C2 C3 C4 177.5(6)
C13 C9 C10 N1 -177.0(5)
C17 N4 C24 N5 1.6(7)
C17 N4 C24 C25 -173.7(5)
C17 C18 C19 C20 -2.1(10)
C18 C17 C22 N5 -176.9(6)
C18 C17 C22 C21 1.2(9)
C18 C19 C20 C21 2.2(11)
C19 C20 C21 C22 -0.5(10)
C20 C21 C22 N5 176.4(7)
C20 C21 C22 C17 -1.2(9)
C22 N5 C24 N4 -1.4(7)
C22 N5 C24 C25 173.2(6)
C22 C17 C18 C19 0.5(9)
C23 N5 C22 C17 -176.2(6)
C23 N5 C22 C21 5.9(11)
C23 N5 C24 N4 175.3(6)
C23 N5 C24 C25 -10.1(11)
C24 N4 C17 C18 175.7(7)
C24 N4 C17 C22 -1.1(7)
C24 N5 C22 C17 0.6(7)
C24 N5 C22 C21 -177.3(6)
C24 C25 C26 C27 -177.7(6)
C25 N6 C29 C28 -2.2(9)
C25 N6 C29 C30 179.9(5)
C25 C26 C27 C28 -1.7(11)
C26 C27 C28 C29 1.3(11)
C27 C28 C29 N6 0.7(10)
C27 C28 C29 C30 178.1(7)
C28 C29 C30 N7 -169.7(6)
C28 C29 C30 N8 9.2(12)
C29 N6 C25 C24 -179.9(5)
C29 N6 C25 C26 1.8(9)
C30 N7 C37 C32 1.4(7)
C30 N7 C37 C36 -179.0(7)
C30 N8 C32 C33 178.3(7)
C30 N8 C32 C37 -0.2(7)
C31 N8 C30 N7 -172.6(6)
C31 N8 C30 C29 8.5(11)
C31 N8 C32 C33 -7.6(11)
C31 N8 C32 C37 173.9(6)
C32 N8 C30 N7 1.2(7)
C32 N8 C30 C29 -177.7(6)
C32 C33 C34 C35 1.5(11)
C33 C32 C37 N7 -179.5(6)
C33 C32 C37 C36 0.8(10)
C33 C34 C35 C36 -1.5(12)
C34 C35 C36 C37 1.0(10)
C35 C36 C37 N7 179.7(6)
C35 C36 C37 C32 -0.7(10)
C37 N7 C30 N8 -1.7(7)
C37 N7 C30 C29 177.4(5)
C37 C32 C33 C34 -1.2(10)
Ru2 N9 C38 C39 178.6(4)
Ru2 N9 C42 C41 -177.8(5)
Ru2 N9 C42 C43 1.5(7)
Ru2 N10 C43 C42 -7.2(6)
Ru2 N10 C43 C44 171.8(5)
Ru2 N10 C47 C46 -171.6(5)
Ru2 N12 C54 C55 -1.1(11)
Ru2 N12 C54 C59 -178.4(5)
Ru2 N12 C61 N13 -180.0(4)
Ru2 N12 C61 C62 4.5(7)
Ru2 N14 C62 C61 5.2(7)
Ru2 N14 C62 C63 -171.5(5)
Ru2 N14 C66 C65 170.2(5)
Ru2 N14 C66 C67 -5.9(7)
Ru2 N15 C67 N16 173.7(4)
Ru2 N15 C67 C66 -6.1(7)
Ru2 N15 C74 C69 -174.8(5)
Ru2 N15 C74 C73 7.3(11)
N9 C38 C39 C40 -0.4(9)
N9 C38 C39 C48 -178.3(6)
N9 C42 C43 N10 3.8(8)
N9 C42 C43 C44 -175.1(6)
N10 C43 C44 C45 1.3(10)
N12 C54 C55 C56 -177.3(6)
N12 C54 C59 N13 1.0(7)
N12 C54 C59 C58 178.6(6)
N12 C61 C62 N14 -6.3(8)
N12 C61 C62 C63 170.0(7)
N13 C61 C62 N14 179.1(6)
N13 C61 C62 C63 -4.5(12)
N14 C62 C63 C64 0.1(11)
N14 C66 C67 N15 7.8(8)
N14 C66 C67 N16 -172.0(6)
N16 C69 C70 C71 -179.0(6)
N16 C69 C74 N15 0.3(7)
N16 C69 C74 C73 178.5(5)
C38 N9 C42 C41 2.0(9)
C38 N9 C42 C43 -178.7(5)
C38 C39 C40 C41 1.2(10)
C38 C39 C48 C49 177.7(8)
C39 C40 C41 C42 -0.4(10)
C40 C39 C48 C49 -0.1(12)
C40 C41 C42 N9 -1.2(10)
C40 C41 C42 C43 179.5(6)
C41 C42 C43 N10 -176.9(6)
C41 C42 C43 C44 4.2(10)
C42 N9 C38 C39 -1.2(9)
C42 C43 C44 C45 -179.8(6)
C43 N10 C47 C46 3.2(9)
C43 C44 C45 C46 1.5(11)
C44 C45 C46 C47 -1.9(10)
C44 C45 C46 C50 -179.7(7)
C45 C46 C47 N10 -0.5(10)
C45 C46 C50 C51 7.4(12)
C47 N10 C43 C42 177.4(5)
C47 N10 C43 C44 -3.6(9)
C47 C46 C50 C51 -170.4(8)
C48 C39 C40 C41 179.0(6)
C50 C46 C47 N10 177.5(6)
C54 N12 C61 N13 2.6(7)
C54 N12 C61 C62 -172.9(5)
C54 C55 C56 C57 -0.9(10)
C55 C54 C59 N13 -176.7(5)
C55 C54 C59 C58 0.9(9)
C55 C56 C57 C58 1.5(11)
C56 C57 C58 C59 -0.9(10)
C57 C58 C59 N13 176.7(6)
C57 C58 C59 C54 -0.3(9)
C59 N13 C61 N12 -2.0(7)
C59 N13 C61 C62 172.9(6)
C59 C54 C55 C56 -0.2(9)
C60 N13 C59 C54 -178.7(6)
C60 N13 C59 C58 4.0(11)
C60 N13 C61 N12 177.2(6)
C60 N13 C61 C62 -7.9(11)
C61 N12 C54 C55 175.3(6)
C61 N12 C54 C59 -2.1(7)
C61 N13 C59 C54 0.5(7)
C61 N13 C59 C58 -176.8(6)
C61 C62 C63 C64 -175.9(7)
C62 N14 C66 C65 -4.5(9)
C62 N14 C66 C67 179.4(5)
C62 C63 C64 C65 -2.1(11)
C63 C64 C65 C66 0.8(11)
C64 C65 C66 N14 2.5(10)
C64 C65 C66 C67 177.7(6)
C65 C66 C67 N15 -167.9(6)
C65 C66 C67 N16 12.4(11)
C66 N14 C62 C61 179.9(5)
C66 N14 C62 C63 3.2(9)
C67 N15 C74 C69 2.4(7)
C67 N15 C74 C73 -175.5(6)
C67 N16 C69 C70 179.1(7)
C67 N16 C69 C74 -2.8(7)
C68 N16 C67 N15 -174.7(6)
C68 N16 C67 C66 5.1(10)
C68 N16 C69 C70 -1.6(11)
C68 N16 C69 C74 176.5(6)
C69 N16 C67 N15 4.6(7)
C69 N16 C67 C66 -175.6(6)
C69 C70 C71 C72 -1.3(10)
C70 C69 C74 N15 178.6(6)
C70 C69 C74 C73 -3.2(9)
C70 C71 C72 C73 -0.7(10)
C71 C72 C73 C74 0.7(9)
C72 C73 C74 N15 178.9(6)
C72 C73 C74 C69 1.2(9)
C74 N15 C67 N16 -4.4(7)
C74 N15 C67 C66 175.8(5)
C74 C69 C70 C71 3.2(9)
